data_1548673
loop_
_publ_author_name
'Guerrab, Walid'
'Mague, Joel T.'
'Akrad, Rachida'
'Ansar, Mhammed'
'Taoufik, Jamal'
'Ramli, Youssef'

_publ_section_title
;
 3-Butyl-5,5-diphenylimidazolidine-2,4-dione
;
_journal_coeditor_code ZQ4026
_journal_issue 1
_journal_name_full IUCrData
_journal_page_first x180050
_journal_paper_doi 10.1107/S2414314618000500
_journal_volume 3
_journal_year 2018
_chemical_formula_iupac 'C19 H20 N2 O2'
_chemical_formula_moiety 'C19 H20 N2 O2'
_chemical_formula_sum 'C19 H20 N2 O2'
_chemical_formula_weight 308.37
_chemical_name_systematic
;
3-Butyl-5,5-diphenylimidazolidine-2,4-dione
;
_space_group_crystal_system triclinic
_space_group_IT_number 2
_space_group_name_Hall '-P 1'
_space_group_name_H-M_alt 'P -1'
_symmetry_space_group_name_Hall '-P 1'
_symmetry_space_group_name_H-M 'P -1'
_atom_sites_solution_hydrogens difmap
_atom_sites_solution_primary direct
_atom_sites_solution_secondary difmap
_audit_creation_method SHELXL-2016/6
_cell_angle_alpha 91.9000(10)
_cell_angle_beta 99.4100(10)
_cell_angle_gamma 115.1170(10)
_cell_formula_units_Z 2
_cell_length_a 8.4920(4)
_cell_length_b 8.5213(4)
_cell_length_c 12.6353(6)
_cell_measurement_reflns_used 9307
_cell_measurement_temperature 100(2)
_cell_measurement_theta_max 29.2903
_cell_measurement_theta_min 2.6575
_cell_volume 811.33(7)
_computing_cell_refinement
;
<i>SAINT</i> (Bruker, 2016)
;
_computing_data_collection
;
<i>APEX3</i> (Bruker, 2016)
;
_computing_data_reduction
;
<i>SAINT</i> (Bruker, 2016)
;
_computing_molecular_graphics
;
<i>DIAMOND</i> (Brandenburg & Putz, 2012)
;
_computing_publication_material
;
<i>SHELXTL</i> (Sheldrick, 2008)
;
_computing_structure_refinement
;
<i>SHELXL2016</i> (Sheldrick, 2015<i>b</i>)
;
_computing_structure_solution
;
<i>SHELXT</i> (Sheldrick, 2015<i>a</i>)
;
_diffrn_ambient_temperature 100(2)
_diffrn_detector_area_resol_mean 8.3333
_diffrn_measured_fraction_theta_full 0.994
_diffrn_measured_fraction_theta_max 0.975
_diffrn_measurement_device_type 'Bruker SMART APEX CCD'
_diffrn_measurement_method '\f and \w scans'
_diffrn_radiation_monochromator graphite
_diffrn_radiation_type MoK\a
_diffrn_radiation_wavelength 0.71073
_diffrn_reflns_av_R_equivalents 0.0226
_diffrn_reflns_limit_h_max 11
_diffrn_reflns_limit_h_min -11
_diffrn_reflns_limit_k_max 11
_diffrn_reflns_limit_k_min -11
_diffrn_reflns_limit_l_max 17
_diffrn_reflns_limit_l_min -17
_diffrn_reflns_number 15814
_diffrn_reflns_theta_full 28.000
_diffrn_reflns_theta_max 29.285
_diffrn_reflns_theta_min 2.657
_exptl_absorpt_coefficient_mu 0.083
_exptl_absorpt_correction_T_max 0.98
_exptl_absorpt_correction_T_min 0.91
_exptl_absorpt_correction_type multi-scan
_exptl_absorpt_process_details
;
(<i>SADABS</i>; Bruker, 2016)
;
_exptl_crystal_colour colourless
_exptl_crystal_density_diffrn 1.262
_exptl_crystal_density_method 'not measured'
_exptl_crystal_description column
_exptl_crystal_F_000 328
_exptl_crystal_size_max 0.446
_exptl_crystal_size_mid 0.263
_exptl_crystal_size_min 0.209
_refine_diff_density_max 0.469
_refine_diff_density_min -0.188
_refine_ls_extinction_method none
_refine_ls_goodness_of_fit_ref 1.084
_refine_ls_hydrogen_treatment refall
_refine_ls_matrix_type full
_refine_ls_number_parameters 288
_refine_ls_number_reflns 4333
_refine_ls_number_restraints 0
_refine_ls_restrained_S_all 1.084
_refine_ls_R_factor_all 0.0467
_refine_ls_R_factor_gt 0.0410
_refine_ls_shift/su_max 0.000
_refine_ls_shift/su_mean 0.000
_refine_ls_structure_factor_coef Fsqd
_refine_ls_weighting_details 'w=1/[\s^2^(Fo^2^)+(0.0800P)^2^+0.0762P] where P=(Fo^2^+2Fc^2^)/3'
_refine_ls_weighting_scheme calc
_refine_ls_wR_factor_gt 0.1170
_refine_ls_wR_factor_ref 0.1202
_reflns_number_gt 3688
_reflns_number_total 4333
_reflns_threshold_expression 'I > 2\s(I)'
_cod_data_source_file zq4026sup1.cif
_cod_data_source_block I
_cod_database_code 1548673
_shelx_space_group_comment
;
The symmetry employed for this shelxl refinement is uniquely defined
by the following loop, which should always be used as a source of
symmetry information in preference to the above space-group names.
They are only intended as comments.
;
_shelx_estimated_absorpt_t_min 0.964
_shelx_estimated_absorpt_t_max 0.983

loop_
_space_group_symop_operation_xyz
'x, y, z'
'-x, -y, -z'

loop_
_atom_site_type_symbol
_atom_site_label
_atom_site_fract_x
_atom_site_fract_y
_atom_site_fract_z
_atom_site_U_iso_or_equiv
_atom_site_adp_type
_atom_site_calc_flag
_atom_site_occupancy
O O1 0.42900(9) 0.63578(9) 0.10520(5) 0.01768(16) Uani d 1
O O2 0.68520(9) 0.68073(9) 0.45909(5) 0.01767(16) Uani d 1
N N1 0.59096(10) 0.69754(10) 0.27850(6) 0.01357(17) Uani d 1
N N2 0.41937(10) 0.47738(10) 0.35721(6) 0.01472(17) Uani d 1
H H2 0.3814(19) 0.4141(19) 0.4117(12) 0.033(4) Uiso d 1
C C1 0.32148(11) 0.44377(11) 0.24628(6) 0.01266(18) Uani d 1
C C2 0.44877(12) 0.60095(11) 0.19723(7) 0.01304(18) Uani d 1
C C3 0.57377(12) 0.62163(11) 0.37502(7) 0.01326(18) Uani d 1
C C4 0.74278(12) 0.85862(12) 0.26622(7) 0.01638(19) Uani d 1
H H4A 0.7735(16) 0.8419(15) 0.1980(10) 0.018(3) Uiso d 1
H H4B 0.8414(16) 0.8716(16) 0.3248(10) 0.019(3) Uiso d 1
C C5 0.70205(14) 1.01678(13) 0.26977(8) 0.0205(2) Uani d 1
H H5A 0.8127(19) 1.1209(19) 0.2579(11) 0.030(3) Uiso d 1
H H5B 0.6049(17) 0.9971(17) 0.2054(10) 0.025(3) Uiso d 1
C C6 0.65343(16) 1.05668(14) 0.37531(9) 0.0271(2) Uani d 1
H H6A 0.618(2) 1.154(2) 0.3626(12) 0.039(4) Uiso d 1
H H6B 0.549(2) 0.952(2) 0.3879(12) 0.037(4) Uiso d 1
C C7 0.80448(19) 1.11144(16) 0.47267(9) 0.0340(3) Uani d 1
H H7A 0.913(2) 1.221(2) 0.4622(13) 0.047(4) Uiso d 1
H H7B 0.769(2) 1.139(2) 0.5382(14) 0.048(4) Uiso d 1
H H7C 0.8433(19) 1.016(2) 0.4869(11) 0.035(4) Uiso d 1
C C8 0.29414(11) 0.26678(12) 0.19392(7) 0.01378(18) Uani d 1
C C9 0.21611(13) 0.12177(13) 0.24851(8) 0.0198(2) Uani d 1
H H9 0.1819(18) 0.1379(18) 0.3189(11) 0.031(4) Uiso d 1
C C10 0.18844(14) -0.04268(13) 0.20653(9) 0.0237(2) Uani d 1
H H10 0.1318(19) -0.1425(19) 0.2477(12) 0.034(4) Uiso d 1
C C11 0.23838(14) -0.06393(13) 0.10958(9) 0.0237(2) Uani d 1
H H11 0.221(2) -0.183(2) 0.0800(12) 0.041(4) Uiso d 1
C C12 0.31514(15) 0.07902(14) 0.05488(8) 0.0247(2) Uani d 1
H H12 0.354(2) 0.065(2) -0.0151(12) 0.040(4) Uiso d 1
C C13 0.34288(14) 0.24465(13) 0.09651(7) 0.0193(2) Uani d 1
H H13 0.4002(19) 0.3469(19) 0.0586(11) 0.032(4) Uiso d 1
C C14 0.14426(12) 0.45375(11) 0.23816(7) 0.01344(18) Uani d 1
C C15 0.09485(13) 0.50500(12) 0.32794(7) 0.01705(19) Uani d 1
H H15 0.1725(17) 0.5326(16) 0.4004(10) 0.021(3) Uiso d 1
C C16 -0.06848(14) 0.51135(13) 0.31780(8) 0.0214(2) Uani d 1
H H16 -0.1032(18) 0.5442(18) 0.3810(11) 0.027(3) Uiso d 1
C C17 -0.18115(13) 0.46744(13) 0.21804(9) 0.0217(2) Uani d 1
H H17 -0.2961(18) 0.4682(18) 0.2119(11) 0.031(3) Uiso d 1
C C18 -0.13172(13) 0.41824(13) 0.12736(8) 0.0209(2) Uani d 1
H H18 -0.2136(19) 0.3874(18) 0.0584(11) 0.028(3) Uiso d 1
C C19 0.03005(13) 0.41048(13) 0.13743(7) 0.0175(2) Uani d 1
H H19 0.0628(17) 0.3725(17) 0.0729(10) 0.024(3) Uiso d 1

loop_
_atom_site_aniso_label
_atom_site_aniso_U_11
_atom_site_aniso_U_22
_atom_site_aniso_U_33
_atom_site_aniso_U_12
_atom_site_aniso_U_13
_atom_site_aniso_U_23
O1 0.0197(3) 0.0190(3) 0.0128(3) 0.0067(3) 0.0035(2) 0.0050(2)
O2 0.0153(3) 0.0192(3) 0.0132(3) 0.0032(3) 0.0005(2) 0.0027(2)
N1 0.0135(4) 0.0134(3) 0.0123(3) 0.0040(3) 0.0033(3) 0.0033(3)
N2 0.0143(4) 0.0156(4) 0.0107(3) 0.0034(3) 0.0013(3) 0.0035(3)
C1 0.0132(4) 0.0141(4) 0.0098(4) 0.0051(3) 0.0022(3) 0.0028(3)
C2 0.0137(4) 0.0135(4) 0.0129(4) 0.0065(3) 0.0037(3) 0.0021(3)
C3 0.0142(4) 0.0143(4) 0.0124(4) 0.0067(3) 0.0036(3) 0.0027(3)
C4 0.0140(4) 0.0156(4) 0.0162(4) 0.0025(3) 0.0046(3) 0.0039(3)
C5 0.0218(5) 0.0143(4) 0.0223(5) 0.0051(4) 0.0032(4) 0.0046(3)
C6 0.0298(6) 0.0192(5) 0.0332(6) 0.0099(5) 0.0116(4) 0.0011(4)
C7 0.0483(8) 0.0230(6) 0.0223(5) 0.0078(5) 0.0078(5) -0.0022(4)
C8 0.0115(4) 0.0138(4) 0.0148(4) 0.0049(3) 0.0009(3) 0.0013(3)
C9 0.0210(5) 0.0171(5) 0.0219(5) 0.0072(4) 0.0087(4) 0.0044(3)
C10 0.0250(5) 0.0153(5) 0.0300(5) 0.0075(4) 0.0065(4) 0.0047(4)
C11 0.0262(5) 0.0175(5) 0.0269(5) 0.0111(4) 0.0007(4) -0.0021(4)
C12 0.0329(6) 0.0254(5) 0.0182(5) 0.0151(5) 0.0054(4) -0.0006(4)
C13 0.0239(5) 0.0189(5) 0.0156(4) 0.0096(4) 0.0045(3) 0.0028(3)
C14 0.0130(4) 0.0118(4) 0.0146(4) 0.0044(3) 0.0030(3) 0.0029(3)
C15 0.0175(4) 0.0153(4) 0.0169(4) 0.0059(4) 0.0033(3) 0.0000(3)
C16 0.0211(5) 0.0189(5) 0.0255(5) 0.0090(4) 0.0082(4) -0.0011(4)
C17 0.0165(5) 0.0191(5) 0.0312(5) 0.0100(4) 0.0031(4) 0.0000(4)
C18 0.0183(5) 0.0224(5) 0.0216(5) 0.0101(4) -0.0005(4) 0.0022(4)
C19 0.0176(4) 0.0202(5) 0.0149(4) 0.0088(4) 0.0021(3) 0.0025(3)

loop_
_atom_type_symbol
_atom_type_description
_atom_type_scat_dispersion_real
_atom_type_scat_dispersion_imag
_atom_type_scat_source
C C 0.0033 0.0016 'International Tables Vol C Tables 4.2.6.8 and 6.1.1.4'
H H 0.0000 0.0000 'International Tables Vol C Tables 4.2.6.8 and 6.1.1.4'
N N 0.0061 0.0033 'International Tables Vol C Tables 4.2.6.8 and 6.1.1.4'
O O 0.0106 0.0060 'International Tables Vol C Tables 4.2.6.8 and 6.1.1.4'

loop_
_geom_angle_atom_site_label_1
_geom_angle_atom_site_label_2
_geom_angle_atom_site_label_3
_geom_angle
C2 N1 C3 111.33(7)
C2 N1 C4 124.68(7)
C3 N1 C4 123.98(7)
C3 N2 C1 113.32(7)
C3 N2 H2 120.8(9)
C1 N2 H2 125.7(9)
N2 C1 C14 112.71(7)
N2 C1 C8 110.20(7)
C14 C1 C8 110.87(7)
N2 C1 C2 100.48(7)
C14 C1 C2 108.75(7)
C8 C1 C2 113.48(7)
O1 C2 N1 125.51(8)
O1 C2 C1 127.53(8)
N1 C2 C1 106.96(7)
O2 C3 N2 128.06(8)
O2 C3 N1 124.03(8)
N2 C3 N1 107.90(7)
N1 C4 C5 112.24(8)
N1 C4 H4A 107.6(7)
C5 C4 H4A 110.0(7)
N1 C4 H4B 106.1(7)
C5 C4 H4B 112.1(7)
H4A C4 H4B 108.6(10)
C6 C5 C4 114.43(8)
C6 C5 H5A 109.5(8)
C4 C5 H5A 106.6(8)
C6 C5 H5B 111.6(8)
C4 C5 H5B 107.6(7)
H5A C5 H5B 106.7(11)
C7 C6 C5 113.73(10)
C7 C6 H6A 110.2(9)
C5 C6 H6A 105.1(9)
C7 C6 H6B 110.1(8)
C5 C6 H6B 108.8(8)
H6A C6 H6B 108.6(13)
C6 C7 H7A 111.5(9)
C6 C7 H7B 111.1(10)
H7A C7 H7B 107.4(13)
C6 C7 H7C 111.7(8)
H7A C7 H7C 107.8(13)
H7B C7 H7C 107.2(13)
C13 C8 C9 119.30(8)
C13 C8 C1 123.58(8)
C9 C8 C1 117.12(8)
C10 C9 C8 120.43(9)
C10 C9 H9 120.3(8)
C8 C9 H9 119.3(8)
C9 C10 C11 120.06(9)
C9 C10 H10 117.9(9)
C11 C10 H10 122.1(9)
C12 C11 C10 119.82(9)
C12 C11 H11 120.2(9)
C10 C11 H11 120.0(9)
C11 C12 C13 120.40(10)
C11 C12 H12 120.5(9)
C13 C12 H12 119.1(9)
C8 C13 C12 119.99(9)
C8 C13 H13 119.5(8)
C12 C13 H13 120.5(8)
C15 C14 C19 119.54(8)
C15 C14 C1 121.67(8)
C19 C14 C1 118.79(8)
C14 C15 C16 120.17(9)
C14 C15 H15 120.6(7)
C16 C15 H15 119.1(7)
C17 C16 C15 119.97(9)
C17 C16 H16 120.4(8)
C15 C16 H16 119.7(8)
C16 C17 C18 120.27(9)
C16 C17 H17 119.7(8)
C18 C17 H17 120.1(8)
C19 C18 C17 119.85(9)
C19 C18 H18 121.6(8)
C17 C18 H18 118.6(8)
C18 C19 C14 120.20(9)
C18 C19 H19 119.3(7)
C14 C19 H19 120.5(7)

loop_
_geom_bond_atom_site_label_1
_geom_bond_atom_site_label_2
_geom_bond_distance
O1 C2 1.2123(11)
O2 C3 1.2283(10)
N1 C2 1.3728(11)
N1 C3 1.3991(11)
N1 C4 1.4654(11)
N2 C3 1.3408(12)
N2 C1 1.4587(10)
N2 H2 0.905(15)
C1 C14 1.5301(12)
C1 C8 1.5338(12)
C1 C2 1.5465(12)
C4 C5 1.5281(14)
C4 H4A 0.964(12)
C4 H4B 0.988(12)
C5 C6 1.5275(15)
C5 H5A 1.020(15)
C5 H5B 1.013(13)
C6 C7 1.5212(17)
C6 H6A 1.004(15)
C6 H6B 0.997(15)
C7 H7A 1.028(17)
C7 H7B 0.981(17)
C7 H7C 1.007(15)
C8 C13 1.3925(13)
C8 C9 1.3973(13)
C9 C10 1.3896(14)
C9 H9 1.003(14)
C10 C11 1.3905(15)
C10 H10 0.995(15)
C11 C12 1.3840(15)
C11 H11 1.010(16)
C12 C13 1.3972(14)
C12 H12 1.011(15)
C13 H13 0.984(15)
C14 C15 1.3900(13)
C14 C19 1.3993(12)
C15 C16 1.3961(14)
C15 H15 0.992(12)
C16 C17 1.3837(14)
C16 H16 0.967(14)
C17 C18 1.3927(14)
C17 H17 0.969(14)
C18 C19 1.3886(14)
C18 H18 0.971(14)
C19 H19 0.990(13)

loop_
_geom_hbond_atom_site_label_D
_geom_hbond_atom_site_label_H
_geom_hbond_atom_site_label_A
_geom_hbond_site_symmetry_A
_geom_hbond_distance_DH
_geom_hbond_distance_HA
_geom_hbond_distance_DA
_geom_hbond_angle_DHA
N2 H2 O2 2_666 0.905(15) 1.907(15) 2.8030(10) 170.0(13)
C17 H17 N1 1_455 0.969(14) 2.682(15) 3.4320(13) 134.5(11)
C18 H18 O1 2_565 0.971(14) 2.467(15) 3.4231(13) 167.9(13)
C5 H5A Cg3 1_665 1.020(15) 2.706(15) 3.6276(11) 150.3(13)

loop_
_geom_torsion_atom_site_label_1
_geom_torsion_atom_site_label_2
_geom_torsion_atom_site_label_3
_geom_torsion_atom_site_label_4
_geom_torsion
C3 N2 C1 C14 -115.91(8)
C3 N2 C1 C8 119.66(8)
C3 N2 C1 C2 -0.32(9)
C3 N1 C2 O1 -179.80(8)
C4 N1 C2 O1 -0.41(15)
C3 N1 C2 C1 0.76(10)
C4 N1 C2 C1 -179.85(8)
N2 C1 C2 O1 -179.69(9)
C14 C1 C2 O1 -61.17(12)
C8 C1 C2 O1 62.72(12)
N2 C1 C2 N1 -0.27(9)
C14 C1 C2 N1 118.25(8)
C8 C1 C2 N1 -117.86(8)
C1 N2 C3 O2 -178.49(9)
C1 N2 C3 N1 0.79(10)
C2 N1 C3 O2 178.34(8)
C4 N1 C3 O2 -1.05(14)
C2 N1 C3 N2 -0.97(10)
C4 N1 C3 N2 179.63(8)
C2 N1 C4 C5 79.83(11)
C3 N1 C4 C5 -100.86(10)
N1 C4 C5 C6 60.84(11)
C4 C5 C6 C7 65.38(12)
N2 C1 C8 C13 -126.20(9)
C14 C1 C8 C13 108.32(10)
C2 C1 C8 C13 -14.41(12)
N2 C1 C8 C9 53.68(10)
C14 C1 C8 C9 -71.80(10)
C2 C1 C8 C9 165.47(8)
C13 C8 C9 C10 0.43(15)
C1 C8 C9 C10 -179.46(9)
C8 C9 C10 C11 -0.02(16)
C9 C10 C11 C12 -0.21(16)
C10 C11 C12 C13 0.04(17)
C9 C8 C13 C12 -0.60(14)
C1 C8 C13 C12 179.28(9)
C11 C12 C13 C8 0.37(16)
N2 C1 C14 C15 5.28(12)
C8 C1 C14 C15 129.34(9)
C2 C1 C14 C15 -105.23(9)
N2 C1 C14 C19 -174.92(8)
C8 C1 C14 C19 -50.86(11)
C2 C1 C14 C19 74.57(10)
C19 C14 C15 C16 0.70(14)
C1 C14 C15 C16 -179.50(8)
C14 C15 C16 C17 -0.34(15)
C15 C16 C17 C18 -0.54(15)
C16 C17 C18 C19 1.06(16)
C17 C18 C19 C14 -0.70(15)
C15 C14 C19 C18 -0.18(14)
C1 C14 C19 C18 -179.99(8)

_cod_database_fobs_code 1548673
